data_1564166
loop_
_publ_author_name
'He, Yuan-Chun'
'Yuan, Zi-Han'
'Zhang, Jie'
'Xiao, Li-Yuan'
'Wang, Yan'
'Xu, Na'

_publ_section_title
;
 Two 2-fold interpenetrating three-dimensional coordination polymers based
 on two-fold deprotonated 5-((3-carboxyphenoxy)methyl)benzene-1,3-dioic
 acid and 1,4-bis((1H-imidazol-1-yl)methyl)benzene: Syntheses, structures
 and properties
;
_journal_name_full 'Inorganica Chimica Acta'
_journal_page_first 119802
_journal_paper_doi 10.1016/j.ica.2020.119802
_journal_volume 511
_journal_year 2020
_chemical_formula_moiety 'C23 H17 Cd N2 O7'
_chemical_formula_sum 'C23 H17 Cd N2 O7'
_chemical_formula_weight 545.78
_space_group_crystal_system triclinic
_space_group_IT_number 2
_space_group_name_Hall '-P 1'
_space_group_name_H-M_alt 'P -1'
_atom_sites_solution_hydrogens geom
_atom_sites_solution_primary direct
_cell_angle_alpha 71.071(4)
_cell_angle_beta 80.263(3)
_cell_angle_gamma 75.858(4)
_cell_formula_units_Z 2
_cell_length_a 8.7430(3)
_cell_length_b 10.4160(4)
_cell_length_c 12.5050(5)
_cell_measurement_reflns_used 5248
_cell_measurement_temperature 293(2)
_cell_measurement_theta_max 29.3170
_cell_measurement_theta_min 3.7510
_cell_volume 1039.54(7)
_computing_cell_refinement 'Bruker SAINT'
_computing_data_collection 'Bruker APEX3'
_computing_data_reduction 'Bruker SAINT'
_computing_molecular_graphics 'Bruker SHELXTL'
_computing_publication_material 'Bruker SHELXTL'
_computing_structure_refinement 'SHELXL-2018/3 (Sheldrick, 2018)'
_computing_structure_solution 'SHELXL-2018/3 (Sheldrick, 2018)'
_diffrn_ambient_temperature 293(2)
_diffrn_measured_fraction_theta_full 0.997
_diffrn_measured_fraction_theta_max 0.997
_diffrn_measurement_device_type 'Bruker D8 Venture'
_diffrn_measurement_method '\w scans'
_diffrn_radiation_type MoK\a
_diffrn_radiation_wavelength 0.71069
_diffrn_reflns_av_R_equivalents 0.0217
_diffrn_reflns_av_unetI/netI 0.0368
_diffrn_reflns_Laue_measured_fraction_full 0.997
_diffrn_reflns_Laue_measured_fraction_max 0.997
_diffrn_reflns_limit_h_max 10
_diffrn_reflns_limit_h_min -8
_diffrn_reflns_limit_k_max 12
_diffrn_reflns_limit_k_min -12
_diffrn_reflns_limit_l_max 15
_diffrn_reflns_limit_l_min -15
_diffrn_reflns_number 6957
_diffrn_reflns_point_group_measured_fraction_full 0.997
_diffrn_reflns_point_group_measured_fraction_max 0.997
_diffrn_reflns_theta_full 25.000
_diffrn_reflns_theta_max 25.346
_diffrn_reflns_theta_min 3.461
_diffrn_source 'sealed tube'
_exptl_absorpt_coefficient_mu 1.101
_exptl_absorpt_correction_T_max 0.776
_exptl_absorpt_correction_T_min 0.767
_exptl_absorpt_correction_type multi-scan
_exptl_absorpt_process_details
;
SADABS (Bruker, 2016)
;
_exptl_crystal_colour colorless
_exptl_crystal_density_diffrn 1.744
_exptl_crystal_description block
_exptl_crystal_F_000 546
_exptl_crystal_size_max 0.250
_exptl_crystal_size_mid 0.240
_exptl_crystal_size_min 0.230
_refine_diff_density_max 0.327
_refine_diff_density_min -0.462
_refine_diff_density_rms 0.066
_refine_ls_extinction_coef .
_refine_ls_extinction_method none
_refine_ls_goodness_of_fit_ref 1.062
_refine_ls_hydrogen_treatment constr
_refine_ls_matrix_type full
_refine_ls_number_parameters 298
_refine_ls_number_reflns 3801
_refine_ls_number_restraints 0
_refine_ls_restrained_S_all 1.062
_refine_ls_R_factor_all 0.0279
_refine_ls_R_factor_gt 0.0252
_refine_ls_shift/su_max 0.000
_refine_ls_shift/su_mean 0.000
_refine_ls_structure_factor_coef Fsqd
_refine_ls_weighting_details 'w=1/[\s^2^(Fo^2^)+(0.0216P)^2^+0.3112P] where P=(Fo^2^+2Fc^2^)/3'
_refine_ls_weighting_scheme calc
_refine_ls_wR_factor_gt 0.0550
_refine_ls_wR_factor_ref 0.0570
_reflns_Friedel_coverage 0.000
_reflns_Friedel_fraction_full .
_reflns_Friedel_fraction_max .
_reflns_number_gt 3542
_reflns_number_total 3801
_reflns_threshold_expression 'I > 2\s(I)'
_cod_data_source_file ICA-2020-511-119802.cif
_cod_data_source_block Cd
_cod_database_code 1564166
_shelx_space_group_comment
;
The symmetry employed for this shelxl refinement is uniquely defined
by the following loop, which should always be used as a source of
symmetry information in preference to the above space-group names.
They are only intended as comments.
;
_shelx_estimated_absorpt_t_min 0.770
_shelx_estimated_absorpt_t_max 0.786

loop_
_space_group_symop_operation_xyz
'x, y, z'
'-x, -y, -z'

loop_
_atom_site_label
_atom_site_type_symbol
_atom_site_fract_x
_atom_site_fract_y
_atom_site_fract_z
_atom_site_U_iso_or_equiv
_atom_site_adp_type
_atom_site_occupancy
_atom_site_site_symmetry_order
_atom_site_calc_flag
_atom_site_refinement_flags_posn
_atom_site_refinement_flags_adp
_atom_site_refinement_flags_occupancy
_atom_site_disorder_assembly
_atom_site_disorder_group
Cd1 Cd -0.14923(2) 0.35108(2) 0.06039(2) 0.02558(7) Uani 1 1 d . . . . .
C1 C -0.2735(3) 0.1273(3) 0.1002(2) 0.0252(5) Uani 1 1 d . . . . .
C2 C -0.3435(3) 0.0040(2) 0.1144(2) 0.0221(5) Uani 1 1 d . . . . .
C3 C -0.2539(3) -0.1085(2) 0.0805(2) 0.0223(5) Uani 1 1 d . . . . .
H3 H -0.148683 -0.109232 0.051034 0.027 Uiso 1 1 calc R U . . .
C4 C -0.3220(3) -0.2202(2) 0.0908(2) 0.0217(5) Uani 1 1 d . . . . .
C5 C -0.4803(3) -0.2174(3) 0.1338(2) 0.0248(5) Uani 1 1 d . . . . .
H5 H -0.525745 -0.292039 0.140970 0.030 Uiso 1 1 calc R U . . .
C6 C -0.5705(3) -0.1043(3) 0.1661(2) 0.0248(5) Uani 1 1 d . . . . .
C7 C -0.5010(3) 0.0050(3) 0.1568(2) 0.0257(5) Uani 1 1 d . . . . .
H7 H -0.560793 0.080535 0.179285 0.031 Uiso 1 1 calc R U . . .
C8 C -0.2315(3) -0.3438(3) 0.0557(2) 0.0235(5) Uani 1 1 d . . . . .
C9 C -0.7427(3) -0.1010(3) 0.2081(2) 0.0303(6) Uani 1 1 d . . . . .
H9A H -0.802653 -0.006355 0.188254 0.036 Uiso 1 1 calc R U . . .
H9B H -0.786255 -0.154318 0.174426 0.036 Uiso 1 1 calc R U . . .
C10 C -0.8961(3) -0.1508(3) 0.3891(2) 0.0309(6) Uani 1 1 d . . . . .
C11 C -1.0384(3) -0.0955(3) 0.3407(2) 0.0362(6) Uani 1 1 d . . . . .
H11 H -1.040422 -0.066455 0.262301 0.043 Uiso 1 1 calc R U . . .
C12 C -1.1775(3) -0.0847(3) 0.4123(3) 0.0445(8) Uani 1 1 d . . . . .
H12 H -1.273641 -0.047303 0.380888 0.053 Uiso 1 1 calc R U . . .
C13 C -1.1769(3) -0.1274(3) 0.5277(3) 0.0415(7) Uani 1 1 d . . . . .
H13 H -1.271367 -0.116595 0.574028 0.050 Uiso 1 1 calc R U . . .
C14 C -1.0341(3) -0.1874(3) 0.5756(2) 0.0302(6) Uani 1 1 d . . . . .
C15 C -0.8945(3) -0.1978(3) 0.5052(2) 0.0323(6) Uani 1 1 d . . . . .
H15 H -0.798600 -0.236945 0.536682 0.039 Uiso 1 1 calc R U . . .
C16 C -1.0272(3) -0.2358(3) 0.6997(2) 0.0306(6) Uani 1 1 d . . . . .
C17 C -0.3313(3) 0.5196(3) -0.1599(2) 0.0346(6) Uani 1 1 d . . . . .
H17 H -0.416103 0.552422 -0.113318 0.041 Uiso 1 1 calc R U . . .
C18 C -0.1050(3) 0.4171(3) -0.2184(3) 0.0447(8) Uani 1 1 d . . . . .
H18 H -0.002250 0.364854 -0.219585 0.054 Uiso 1 1 calc R U . . .
C19 C -0.1866(3) 0.4815(4) -0.3092(3) 0.0494(8) Uani 1 1 d . . . . .
H19 H -0.151706 0.481728 -0.383771 0.059 Uiso 1 1 calc R U . . .
C20 C -0.4607(4) 0.6342(3) -0.3403(3) 0.0491(8) Uani 1 1 d . . . . .
H20A H -0.435361 0.724391 -0.380389 0.059 Uiso 1 1 calc R U . . .
H20B H -0.557767 0.647754 -0.290971 0.059 Uiso 1 1 calc R U . . .
C21 C -0.4849(3) 0.5675(3) -0.4242(2) 0.0387(7) Uani 1 1 d . . . . .
C22 C -0.5798(3) 0.4713(3) -0.3930(3) 0.0445(7) Uani 1 1 d . . . . .
H22 H -0.633878 0.451328 -0.320767 0.053 Uiso 1 1 calc R U . . .
C23 C -0.5954(3) 0.4042(3) -0.4676(3) 0.0466(8) Uani 1 1 d . . . . .
H23 H -0.660093 0.339388 -0.445480 0.056 Uiso 1 1 calc R U . . .
N1 N -0.1965(2) 0.4404(2) -0.12326(19) 0.0330(5) Uani 1 1 d . . . . .
N2 N -0.3312(3) 0.5469(3) -0.2713(2) 0.0373(6) Uani 1 1 d . . . . .
O1 O -0.12830(19) 0.12108(19) 0.07018(17) 0.0367(5) Uani 1 1 d . . . . .
O2 O -0.3628(2) 0.23425(19) 0.11810(18) 0.0397(5) Uani 1 1 d . . . . .
O3 O -0.11846(18) -0.32717(19) -0.02358(15) 0.0311(4) Uani 1 1 d . . . . .
O4 O -0.2747(2) -0.45581(18) 0.10300(16) 0.0358(4) Uani 1 1 d . . . . .
O5 O -1.1669(2) -0.2248(2) 0.75886(16) 0.0440(5) Uani 1 1 d . . . . .
H5A H -1.155273 -0.253256 0.826864 0.066 Uiso 1 1 calc R U . . .
O6 O -0.9041(2) -0.2826(2) 0.74440(16) 0.0394(5) Uani 1 1 d . . . . .
O7 O -0.7500(2) -0.1597(2) 0.32800(16) 0.0452(5) Uani 1 1 d . . . . .

loop_
_atom_site_aniso_label
_atom_site_aniso_U_11
_atom_site_aniso_U_22
_atom_site_aniso_U_33
_atom_site_aniso_U_23
_atom_site_aniso_U_13
_atom_site_aniso_U_12
Cd1 0.02952(11) 0.02056(11) 0.02830(13) -0.00956(9) 0.00036(8) -0.00714(8)
C1 0.0328(14) 0.0210(13) 0.0224(14) -0.0061(11) -0.0011(10) -0.0079(10)
C2 0.0274(12) 0.0174(12) 0.0204(13) -0.0043(10) -0.0032(9) -0.0040(9)
C3 0.0218(11) 0.0234(13) 0.0207(13) -0.0060(11) 0.0013(9) -0.0060(9)
C4 0.0262(12) 0.0190(13) 0.0189(13) -0.0058(10) -0.0004(9) -0.0037(10)
C5 0.0308(13) 0.0208(13) 0.0236(14) -0.0059(11) 0.0010(10) -0.0099(10)
C6 0.0276(12) 0.0247(14) 0.0195(14) -0.0049(11) 0.0030(10) -0.0067(10)
C7 0.0275(13) 0.0216(13) 0.0256(14) -0.0080(11) 0.0014(10) -0.0020(10)
C8 0.0277(12) 0.0229(14) 0.0218(13) -0.0081(11) -0.0042(10) -0.0051(10)
C9 0.0273(13) 0.0330(15) 0.0289(15) -0.0083(12) 0.0033(10) -0.0081(11)
C10 0.0274(13) 0.0336(16) 0.0290(15) -0.0078(12) 0.0028(10) -0.0071(11)
C11 0.0354(15) 0.0444(18) 0.0277(16) -0.0071(14) -0.0017(11) -0.0118(12)
C12 0.0273(14) 0.063(2) 0.0383(18) -0.0080(16) -0.0053(12) -0.0072(13)
C13 0.0278(14) 0.055(2) 0.0360(18) -0.0112(15) 0.0061(12) -0.0080(13)
C14 0.0327(14) 0.0297(15) 0.0266(15) -0.0058(12) 0.0017(11) -0.0100(11)
C15 0.0275(13) 0.0359(16) 0.0287(16) -0.0050(13) -0.0028(10) -0.0036(11)
C16 0.0330(14) 0.0245(14) 0.0330(16) -0.0082(12) 0.0007(12) -0.0068(11)
C17 0.0407(15) 0.0390(17) 0.0288(16) -0.0135(13) -0.0032(11) -0.0123(13)
C18 0.0417(16) 0.055(2) 0.0411(19) -0.0248(16) -0.0067(13) -0.0007(14)
C19 0.0516(18) 0.065(2) 0.0327(18) -0.0242(17) -0.0046(14) -0.0004(16)
C20 0.0559(19) 0.046(2) 0.045(2) -0.0157(16) -0.0203(14) 0.0036(15)
C21 0.0398(15) 0.0429(18) 0.0307(17) -0.0088(14) -0.0140(12) 0.0009(13)
C22 0.0484(17) 0.055(2) 0.0254(16) -0.0048(15) -0.0034(12) -0.0116(15)
C23 0.0541(18) 0.052(2) 0.0353(18) -0.0055(16) -0.0083(14) -0.0206(15)
N1 0.0385(12) 0.0332(13) 0.0297(13) -0.0106(11) -0.0054(10) -0.0083(10)
N2 0.0397(13) 0.0407(14) 0.0359(14) -0.0162(12) -0.0100(10) -0.0054(10)
O1 0.0304(10) 0.0272(11) 0.0559(13) -0.0169(10) 0.0044(8) -0.0114(8)
O2 0.0366(10) 0.0269(11) 0.0616(14) -0.0244(10) 0.0082(9) -0.0109(8)
O3 0.0263(9) 0.0361(11) 0.0330(11) -0.0170(9) 0.0064(7) -0.0072(8)
O4 0.0502(11) 0.0185(10) 0.0359(11) -0.0106(9) 0.0117(8) -0.0093(8)
O5 0.0370(11) 0.0566(14) 0.0294(11) -0.0094(10) 0.0080(8) -0.0056(9)
O6 0.0367(10) 0.0520(13) 0.0264(11) -0.0093(10) -0.0012(8) -0.0076(9)
O7 0.0276(10) 0.0680(15) 0.0259(11) -0.0022(10) 0.0045(8) -0.0044(9)

loop_
_atom_type_symbol
_atom_type_description
_atom_type_scat_dispersion_real
_atom_type_scat_dispersion_imag
_atom_type_scat_source
C C 0.0033 0.0016 'International Tables Vol C Tables 4.2.6.8 and 6.1.1.4'
H H 0.0000 0.0000 'International Tables Vol C Tables 4.2.6.8 and 6.1.1.4'
N N 0.0061 0.0033 'International Tables Vol C Tables 4.2.6.8 and 6.1.1.4'
O O 0.0106 0.0060 'International Tables Vol C Tables 4.2.6.8 and 6.1.1.4'
Cd Cd -0.8075 1.2024 'International Tables Vol C Tables 4.2.6.8 and 6.1.1.4'

loop_
_geom_angle_atom_site_label_1
_geom_angle_atom_site_label_2
_geom_angle_atom_site_label_3
_geom_angle
_geom_angle_site_symmetry_1
_geom_angle_site_symmetry_3
O4 Cd1 N1 93.45(7) 1_565 .
O4 Cd1 O3 115.05(6) 1_565 2
N1 Cd1 O3 94.66(7) . 2
O4 Cd1 O1 152.01(6) 1_565 .
N1 Cd1 O1 96.15(8) . .
O3 Cd1 O1 90.33(6) 2 .
O4 Cd1 O2 97.09(6) 1_565 .
N1 Cd1 O2 95.61(7) . .
O3 Cd1 O2 145.51(6) 2 .
O1 Cd1 O2 55.88(6) . .
O4 Cd1 O6 81.04(7) 1_565 2_456
N1 Cd1 O6 173.24(7) . 2_456
O3 Cd1 O6 84.24(6) 2 2_456
O1 Cd1 O6 90.54(7) . 2_456
O2 Cd1 O6 88.99(7) . 2_456
O4 Cd1 C1 124.92(7) 1_565 .
N1 Cd1 C1 95.70(8) . .
O3 Cd1 C1 118.10(7) 2 .
O1 Cd1 C1 27.91(6) . .
O2 Cd1 C1 28.00(6) . .
O6 Cd1 C1 90.69(7) 2_456 .
O1 C1 O2 121.9(2) . .
O1 C1 C2 119.2(2) . .
O2 C1 C2 118.8(2) . .
O1 C1 Cd1 60.13(12) . .
O2 C1 Cd1 61.92(13) . .
C2 C1 Cd1 176.31(17) . .
C3 C2 C7 119.6(2) . .
C3 C2 C1 120.4(2) . .
C7 C2 C1 119.9(2) . .
C2 C3 C4 119.8(2) . .
C2 C3 H3 120.1 . .
C4 C3 H3 120.1 . .
C3 C4 C5 119.6(2) . .
C3 C4 C8 122.2(2) . .
C5 C4 C8 118.2(2) . .
C6 C5 C4 120.6(2) . .
C6 C5 H5 119.7 . .
C4 C5 H5 119.7 . .
C7 C6 C5 119.1(2) . .
C7 C6 C9 121.1(2) . .
C5 C6 C9 119.7(2) . .
C6 C7 C2 121.2(2) . .
C6 C7 H7 119.4 . .
C2 C7 H7 119.4 . .
O4 C8 O3 124.0(2) . .
O4 C8 C4 117.7(2) . .
O3 C8 C4 118.2(2) . .
O7 C9 C6 106.7(2) . .
O7 C9 H9A 110.4 . .
C6 C9 H9A 110.4 . .
O7 C9 H9B 110.4 . .
C6 C9 H9B 110.4 . .
H9A C9 H9B 108.6 . .
O7 C10 C15 115.4(2) . .
O7 C10 C11 124.1(2) . .
C15 C10 C11 120.4(2) . .
C10 C11 C12 118.3(3) . .
C10 C11 H11 120.8 . .
C12 C11 H11 120.8 . .
C13 C12 C11 121.7(3) . .
C13 C12 H12 119.2 . .
C11 C12 H12 119.2 . .
C12 C13 C14 119.6(2) . .
C12 C13 H13 120.2 . .
C14 C13 H13 120.2 . .
C15 C14 C13 119.3(2) . .
C15 C14 C16 119.0(2) . .
C13 C14 C16 121.7(2) . .
C10 C15 C14 120.6(2) . .
C10 C15 H15 119.7 . .
C14 C15 H15 119.7 . .
O6 C16 O5 122.4(3) . .
O6 C16 C14 123.5(2) . .
O5 C16 C14 114.1(2) . .
N1 C17 N2 111.8(2) . .
N1 C17 H17 124.1 . .
N2 C17 H17 124.1 . .
C19 C18 N1 109.4(3) . .
C19 C18 H18 125.3 . .
N1 C18 H18 125.3 . .
C18 C19 N2 106.9(3) . .
C18 C19 H19 126.6 . .
N2 C19 H19 126.6 . .
N2 C20 C21 110.5(2) . .
N2 C20 H20A 109.5 . .
C21 C20 H20A 109.5 . .
N2 C20 H20B 109.5 . .
C21 C20 H20B 109.5 . .
H20A C20 H20B 108.1 . .
C22 C21 C23 118.9(3) . 2_464
C22 C21 C20 120.4(3) . .
C23 C21 C20 120.6(3) 2_464 .
C21 C22 C23 120.6(3) . .
C21 C22 H22 119.7 . .
C23 C22 H22 119.7 . .
C22 C23 C21 120.5(3) . 2_464
C22 C23 H23 119.8 . .
C21 C23 H23 119.8 2_464 .
C17 N1 C18 105.2(2) . .
C17 N1 Cd1 124.77(17) . .
C18 N1 Cd1 129.78(19) . .
C17 N2 C19 106.7(2) . .
C17 N2 C20 126.2(2) . .
C19 N2 C20 127.1(2) . .
C1 O1 Cd1 91.97(14) . .
C1 O2 Cd1 90.08(14) . .
C8 O3 Cd1 144.00(16) . 2
C8 O4 Cd1 121.61(15) . 1_545
C16 O5 H5A 109.5 . .
C16 O6 Cd1 131.70(17) . 2_456
C10 O7 C9 118.22(19) . .

loop_
_geom_bond_atom_site_label_1
_geom_bond_atom_site_label_2
_geom_bond_distance
_geom_bond_site_symmetry_2
Cd1 O4 2.2254(16) 1_565
Cd1 N1 2.249(2) .
Cd1 O3 2.2752(15) 2
Cd1 O1 2.3219(17) .
Cd1 O2 2.3610(17) .
Cd1 O6 2.4038(19) 2_456
Cd1 C1 2.676(2) .
C1 O1 1.253(3) .
C1 O2 1.256(3) .
C1 C2 1.502(3) .
C2 C3 1.388(3) .
C2 C7 1.389(3) .
C3 C4 1.394(3) .
C3 H3 0.9300 .
C4 C5 1.395(3) .
C4 C8 1.492(3) .
C5 C6 1.385(3) .
C5 H5 0.9300 .
C6 C7 1.381(3) .
C6 C9 1.504(3) .
C7 H7 0.9300 .
C8 O4 1.243(3) .
C8 O3 1.277(3) .
C9 O7 1.420(3) .
C9 H9A 0.9700 .
C9 H9B 0.9700 .
C10 O7 1.372(3) .
C10 C15 1.375(4) .
C10 C11 1.386(4) .
C11 C12 1.387(4) .
C11 H11 0.9300 .
C12 C13 1.366(4) .
C12 H12 0.9300 .
C13 C14 1.392(4) .
C13 H13 0.9300 .
C14 C15 1.382(3) .
C14 C16 1.474(4) .
C15 H15 0.9300 .
C16 O6 1.216(3) .
C16 O5 1.316(3) .
C17 N1 1.320(3) .
C17 N2 1.329(3) .
C17 H17 0.9300 .
C18 C19 1.340(4) .
C18 N1 1.373(3) .
C18 H18 0.9300 .
C19 N2 1.368(3) .
C19 H19 0.9300 .
C20 N2 1.474(4) .
C20 C21 1.500(4) .
C20 H20A 0.9700 .
C20 H20B 0.9700 .
C21 C22 1.374(4) .
C21 C23 1.390(4) 2_464
C22 C23 1.374(4) .
C22 H22 0.9300 .
C23 H23 0.9300 .
O5 H5A 0.8200 .

loop_
_geom_torsion_atom_site_label_1
_geom_torsion_atom_site_label_2
_geom_torsion_atom_site_label_3
_geom_torsion_atom_site_label_4
_geom_torsion
_geom_torsion_site_symmetry_1
_geom_torsion_site_symmetry_2
_geom_torsion_site_symmetry_3
_geom_torsion_site_symmetry_4
O1 C1 C2 C3 -8.4(4) . . . .
O2 C1 C2 C3 171.1(2) . . . .
O1 C1 C2 C7 174.5(2) . . . .
O2 C1 C2 C7 -5.9(4) . . . .
C7 C2 C3 C4 -0.9(4) . . . .
C1 C2 C3 C4 -177.9(2) . . . .
C2 C3 C4 C5 0.7(4) . . . .
C2 C3 C4 C8 180.0(2) . . . .
C3 C4 C5 C6 0.2(4) . . . .
C8 C4 C5 C6 -179.0(2) . . . .
C4 C5 C6 C7 -1.0(4) . . . .
C4 C5 C6 C9 177.6(2) . . . .
C5 C6 C7 C2 0.8(4) . . . .
C9 C6 C7 C2 -177.8(2) . . . .
C3 C2 C7 C6 0.1(4) . . . .
C1 C2 C7 C6 177.2(2) . . . .
C3 C4 C8 O4 154.0(2) . . . .
C5 C4 C8 O4 -26.7(3) . . . .
C3 C4 C8 O3 -28.4(3) . . . .
C5 C4 C8 O3 150.9(2) . . . .
C7 C6 C9 O7 -89.9(3) . . . .
C5 C6 C9 O7 91.5(3) . . . .
O7 C10 C11 C12 -176.0(3) . . . .
C15 C10 C11 C12 2.2(4) . . . .
C10 C11 C12 C13 -0.3(5) . . . .
C11 C12 C13 C14 -2.0(5) . . . .
C12 C13 C14 C15 2.4(4) . . . .
C12 C13 C14 C16 -179.7(3) . . . .
O7 C10 C15 C14 176.6(2) . . . .
C11 C10 C15 C14 -1.7(4) . . . .
C13 C14 C15 C10 -0.6(4) . . . .
C16 C14 C15 C10 -178.5(2) . . . .
C15 C14 C16 O6 1.4(4) . . . .
C13 C14 C16 O6 -176.4(3) . . . .
C15 C14 C16 O5 -178.2(2) . . . .
C13 C14 C16 O5 4.0(4) . . . .
N1 C18 C19 N2 0.3(4) . . . .
N2 C20 C21 C22 85.3(3) . . . .
N2 C20 C21 C23 -90.8(4) . . . 2_464
C23 C21 C22 C23 -0.1(5) 2_464 . . .
C20 C21 C22 C23 -176.4(3) . . . .
C21 C22 C23 C21 0.1(5) . . . 2_464
N2 C17 N1 C18 0.5(3) . . . .
N2 C17 N1 Cd1 -174.18(17) . . . .
C19 C18 N1 C17 -0.5(3) . . . .
C19 C18 N1 Cd1 173.8(2) . . . .
N1 C17 N2 C19 -0.3(3) . . . .
N1 C17 N2 C20 -178.7(3) . . . .
C18 C19 N2 C17 0.0(4) . . . .
C18 C19 N2 C20 178.3(3) . . . .
C21 C20 N2 C17 -137.2(3) . . . .
C21 C20 N2 C19 44.7(4) . . . .
O2 C1 O1 Cd1 -3.7(3) . . . .
C2 C1 O1 Cd1 175.8(2) . . . .
O1 C1 O2 Cd1 3.7(3) . . . .
C2 C1 O2 Cd1 -175.9(2) . . . .
O4 C8 O3 Cd1 -83.3(3) . . . 2
C4 C8 O3 Cd1 99.3(3) . . . 2
O3 C8 O4 Cd1 3.2(3) . . . 1_545
C4 C8 O4 Cd1 -179.37(15) . . . 1_545
O5 C16 O6 Cd1 -6.5(4) . . . 2_456
C14 C16 O6 Cd1 173.98(17) . . . 2_456
C15 C10 O7 C9 -174.1(2) . . . .
C11 C10 O7 C9 4.1(4) . . . .
C6 C9 O7 C10 170.8(2) . . . .
